data_2230487
loop_
_publ_author_name
'Muthukumaran, J.'
'Parthiban, A.'
'Manivel, P.'
'Rao, H. Surya Prakash'
'Krishna, R.'

_publ_section_title
;
 4-[4-(Diethylamino)phenyl]-<i>N</i>-methyl-3-nitro-4<i>H</i>-chromen-2-amine
;
_journal_coeditor_code SJ5141
_journal_issue 6
_journal_name_full 'Acta Crystallographica Section E'
_journal_page_first o1395
_journal_page_last o1396
_journal_paper_doi 10.1107/S1600536811017338
_journal_volume 67
_journal_year 2011
_chemical_formula_iupac 'C20 H23 N3 O3'
_chemical_formula_moiety 'C20 H23 N3 O3'
_chemical_formula_sum 'C20 H23 N3 O3'
_chemical_formula_weight 353.41
_chemical_name_systematic
;
4-[4-(Diethylamino)phenyl]-<i>N</i>-methyl-3-nitro-4<i>H</i>-chromen-2-amine
;
_space_group_IT_number 2
_symmetry_cell_setting triclinic
_symmetry_space_group_name_Hall '-P 1'
_symmetry_space_group_name_H-M 'P -1'
_atom_sites_solution_hydrogens geom
_atom_sites_solution_primary direct
_atom_sites_solution_secondary difmap
_audit_creation_method SHELXL-97
_cell_angle_alpha 65.100(9)
_cell_angle_beta 82.388(8)
_cell_angle_gamma 69.513(11)
_cell_formula_units_Z 2
_cell_length_a 8.9199(11)
_cell_length_b 10.4333(12)
_cell_length_c 11.6697(8)
_cell_measurement_reflns_used 8151
_cell_measurement_temperature 293(2)
_cell_measurement_theta_max 29.3005
_cell_measurement_theta_min 2.7316
_cell_volume 922.63(19)
_computing_cell_refinement 'CrysAlis RED (Oxford  Diffraction, 2009)'
_computing_data_collection 'CrysAlis CCD (Oxford  Diffraction, 2009)'
_computing_data_reduction 'CrysAlis RED (Oxford  Diffraction, 2009)'
_computing_molecular_graphics '<i>ORTEP-3 for Windows</i> (Farrugia, 1997) and PLATON (Spek, 2009)'
_computing_publication_material '<i>PLATON</i> (Spek, 2009)'
_computing_structure_refinement '<i>SHELXL97</i> (Sheldrick, 2008)'
_computing_structure_solution '<i>SHELXS97</i> (Sheldrick, 2008)'
_diffrn_ambient_temperature 293(2)
_diffrn_detector_area_resol_mean 15.9821
_diffrn_measured_fraction_theta_full 0.999
_diffrn_measured_fraction_theta_max 0.999
_diffrn_measurement_device_type 'Oxford Diffraction Xcalibur Eos'
_diffrn_measurement_method \w
_diffrn_radiation_monochromator graphite
_diffrn_radiation_source 'fine-focus sealed tube'
_diffrn_radiation_type MoK\a
_diffrn_radiation_wavelength 0.71073
_diffrn_reflns_av_R_equivalents 0.0357
_diffrn_reflns_av_sigmaI/netI 0.0200
_diffrn_reflns_limit_h_max 10
_diffrn_reflns_limit_h_min -10
_diffrn_reflns_limit_k_max 12
_diffrn_reflns_limit_k_min -12
_diffrn_reflns_limit_l_max 13
_diffrn_reflns_limit_l_min -13
_diffrn_reflns_number 17119
_diffrn_reflns_theta_full 25.00
_diffrn_reflns_theta_max 25.00
_diffrn_reflns_theta_min 2.74
_exptl_absorpt_coefficient_mu 0.087
_exptl_absorpt_correction_T_max 1.00000
_exptl_absorpt_correction_T_min 0.92302
_exptl_absorpt_correction_type multi-scan
_exptl_absorpt_process_details '(<i>CrysAlis PRO</i>; Oxford Diffraction, 2009)'
_exptl_crystal_colour Yellow
_exptl_crystal_density_diffrn 1.272
_exptl_crystal_density_method 'not measured'
_exptl_crystal_description Block
_exptl_crystal_F_000 376
_exptl_crystal_size_max 0.45
_exptl_crystal_size_mid 0.35
_exptl_crystal_size_min 0.35
_refine_diff_density_max 0.516
_refine_diff_density_min -0.444
_refine_ls_extinction_method none
_refine_ls_goodness_of_fit_ref 1.051
_refine_ls_hydrogen_treatment constr
_refine_ls_matrix_type full
_refine_ls_number_parameters 226
_refine_ls_number_reflns 3242
_refine_ls_number_restraints 3
_refine_ls_restrained_S_all 1.051
_refine_ls_R_factor_all 0.0684
_refine_ls_R_factor_gt 0.0563
_refine_ls_shift/su_max 0.000
_refine_ls_shift/su_mean 0.000
_refine_ls_structure_factor_coef Fsqd
_refine_ls_weighting_details 'calc w=1/[\s^2^(Fo^2^)+(0.0737P)^2^+0.5254P] where P=(Fo^2^+2Fc^2^)/3'
_refine_ls_weighting_scheme calc
_refine_ls_wR_factor_gt 0.1522
_refine_ls_wR_factor_ref 0.1623
_reflns_number_gt 2625
_reflns_number_total 3242
_reflns_threshold_expression I>2\s(I)
_cod_data_source_file sj5141.cif
_cod_data_source_block I
_cod_database_code 2230487
_cod_database_fobs_code 2230487

loop_
_symmetry_equiv_pos_as_xyz
'x, y, z'
'-x, -y, -z'

loop_
_atom_site_type_symbol
_atom_site_label
_atom_site_fract_x
_atom_site_fract_y
_atom_site_fract_z
_atom_site_U_iso_or_equiv
_atom_site_adp_type
_atom_site_calc_flag
_atom_site_refinement_flags
_atom_site_occupancy
_atom_site_symmetry_multiplicity
_atom_site_disorder_assembly
_atom_site_disorder_group
O O1 0.42869(17) 0.68371(16) 0.57975(15) 0.0483(4) Uani d . 1 1 . .
N N1 0.3634(2) 0.9167(2) 0.43607(18) 0.0466(5) Uani d . 1 1 . .
H H1 0.3882 0.9910 0.3790 0.056 Uiso calc R 1 1 . .
N N2 0.6967(2) 0.8783(2) 0.38082(17) 0.0474(5) Uani d . 1 1 . .
C C8 0.6437(2) 0.7689(2) 0.47334(19) 0.0395(5) Uani d . 1 1 . .
C C7 0.7689(2) 0.6305(2) 0.55805(19) 0.0391(5) Uani d . 1 1 . .
H H7 0.8571 0.6001 0.5053 0.047 Uiso calc R 1 1 . .
O O3 0.84395(19) 0.8532(2) 0.36670(17) 0.0620(5) Uani d . 1 1 . .
C C9 0.4810(2) 0.7932(2) 0.4932(2) 0.0397(5) Uani d . 1 1 . .
O O2 0.5993(2) 1.00198(19) 0.31188(17) 0.0658(5) Uani d . 1 1 . .
C C6 0.6982(2) 0.5058(2) 0.6218(2) 0.0399(5) Uani d . 1 1 . .
C C10 0.8361(2) 0.6586(2) 0.65559(19) 0.0385(5) Uani d . 1 1 . .
C C15 0.9923(2) 0.6551(2) 0.6541(2) 0.0425(5) Uani d . 1 1 . .
H H15 1.0599 0.6340 0.5919 0.051 Uiso calc R 1 1 . .
C C1 0.5350(3) 0.5370(2) 0.6324(2) 0.0424(5) Uani d . 1 1 . .
C C13 0.9558(3) 0.7122(3) 0.8384(2) 0.0491(6) Uani d . 1 1 . .
C C5 0.7938(3) 0.3569(3) 0.6773(2) 0.0484(6) Uani d . 1 1 . .
H H5 0.9044 0.3321 0.6705 0.058 Uiso calc R 1 1 . .
C C11 0.7400(3) 0.6897(3) 0.7504(2) 0.0482(5) Uani d . 1 1 . .
H H11 0.6339 0.6932 0.7536 0.058 Uiso calc R 1 1 . .
C C14 1.0514(3) 0.6821(3) 0.7422(2) 0.0478(5) Uani d . 1 1 . .
H H14 1.1570 0.6802 0.7373 0.057 Uiso calc R 1 1 . .
C C12 0.7968(3) 0.7153(3) 0.8397(2) 0.0544(6) Uani d . 1 1 . .
H H12 0.7288 0.7351 0.9022 0.065 Uiso calc R 1 1 . .
C C20 0.1945(3) 0.9377(3) 0.4617(3) 0.0563(6) Uani d . 1 1 . .
H H20A 0.1681 0.8589 0.4560 0.084 Uiso calc R 1 1 . .
H H20B 0.1316 1.0323 0.4009 0.084 Uiso calc R 1 1 . .
H H20C 0.1724 0.9357 0.5451 0.084 Uiso calc R 1 1 . .
N N3 1.0125(3) 0.7401(3) 0.9267(2) 0.0778(5) Uani d U 1 1 . .
C C2 0.4655(3) 0.4275(3) 0.6966(2) 0.0527(6) Uani d . 1 1 . .
H H2 0.3548 0.4520 0.7021 0.063 Uiso calc R 1 1 . .
C C3 0.5633(3) 0.2813(3) 0.7523(3) 0.0602(7) Uani d . 1 1 . .
H H3 0.5187 0.2061 0.7971 0.072 Uiso calc R 1 1 . .
C C4 0.7278(3) 0.2458(3) 0.7418(2) 0.0584(6) Uani d . 1 1 . .
H H4 0.7935 0.1467 0.7784 0.070 Uiso calc R 1 1 . .
C C18 1.1609(4) 0.7810(4) 0.9042(3) 0.0778(5) Uani d U 1 1 . .
H H18A 1.1720 0.8322 0.8140 0.093 Uiso calc R 1 1 . .
H H18B 1.1496 0.8506 0.9421 0.093 Uiso calc R 1 1 . .
C C16 0.9352(4) 0.7188(4) 1.0492(3) 0.0778(5) Uani d U 1 1 . .
H H16A 0.8790 0.6478 1.0685 0.093 Uiso calc R 1 1 . .
H H16B 1.0165 0.6772 1.1144 0.093 Uiso calc R 1 1 . .
C C17 0.8226(6) 0.8584(5) 1.0503(5) 0.1329(17) Uani d . 1 1 . .
H H17A 0.8774 0.9296 1.0298 0.199 Uiso calc R 1 1 . .
H H17B 0.7774 0.8405 1.1327 0.199 Uiso calc R 1 1 . .
H H17C 0.7387 0.8971 0.9890 0.199 Uiso calc R 1 1 . .
C C19 1.3069(5) 0.6543(5) 0.9545(4) 0.1141(14) Uani d . 1 1 . .
H H19A 1.2959 0.6005 1.0433 0.171 Uiso calc R 1 1 . .
H H19B 1.3960 0.6901 0.9411 0.171 Uiso calc R 1 1 . .
H H19C 1.3248 0.5891 0.9120 0.171 Uiso calc R 1 1 . .

loop_
_atom_site_aniso_label
_atom_site_aniso_U_11
_atom_site_aniso_U_22
_atom_site_aniso_U_33
_atom_site_aniso_U_12
_atom_site_aniso_U_13
_atom_site_aniso_U_23
O1 0.0341(8) 0.0406(8) 0.0607(10) -0.0087(6) 0.0025(7) -0.0150(7)
N1 0.0364(9) 0.0393(10) 0.0554(11) -0.0078(8) -0.0005(8) -0.0145(9)
N2 0.0400(10) 0.0525(11) 0.0445(11) -0.0133(9) 0.0030(8) -0.0168(9)
C8 0.0367(11) 0.0437(11) 0.0381(11) -0.0115(9) 0.0013(9) -0.0179(9)
C7 0.0316(10) 0.0437(11) 0.0406(11) -0.0070(8) 0.0014(8) -0.0202(9)
O3 0.0406(9) 0.0702(11) 0.0623(11) -0.0191(8) 0.0105(8) -0.0170(9)
C9 0.0386(11) 0.0401(11) 0.0411(11) -0.0103(9) -0.0002(9) -0.0187(9)
O2 0.0520(10) 0.0530(10) 0.0628(11) -0.0111(8) -0.0009(8) -0.0005(9)
C6 0.0407(11) 0.0436(12) 0.0386(11) -0.0100(9) -0.0032(9) -0.0214(9)
C10 0.0361(10) 0.0386(11) 0.0383(11) -0.0094(8) -0.0008(8) -0.0150(9)
C15 0.0344(11) 0.0470(12) 0.0442(12) -0.0094(9) 0.0013(9) -0.0199(10)
C1 0.0418(11) 0.0393(11) 0.0451(12) -0.0090(9) -0.0023(9) -0.0186(10)
C13 0.0539(13) 0.0516(13) 0.0449(13) -0.0201(11) -0.0051(10) -0.0184(11)
C5 0.0455(12) 0.0486(13) 0.0494(13) -0.0057(10) -0.0061(10) -0.0241(11)
C11 0.0381(11) 0.0626(14) 0.0517(13) -0.0198(10) 0.0060(10) -0.0292(11)
C14 0.0371(11) 0.0543(13) 0.0515(13) -0.0157(10) -0.0025(10) -0.0192(11)
C12 0.0543(14) 0.0726(16) 0.0496(14) -0.0261(12) 0.0123(11) -0.0359(13)
C20 0.0363(12) 0.0499(13) 0.0732(17) -0.0054(10) 0.0002(11) -0.0229(12)
N3 0.0905(12) 0.1014(13) 0.0670(10) -0.0482(10) -0.0023(9) -0.0428(10)
C2 0.0494(13) 0.0516(14) 0.0595(15) -0.0204(11) 0.0012(11) -0.0216(12)
C3 0.0729(17) 0.0459(14) 0.0617(16) -0.0251(12) -0.0033(13) -0.0158(12)
C4 0.0681(17) 0.0405(13) 0.0597(15) -0.0073(11) -0.0104(12) -0.0191(11)
C18 0.0905(12) 0.1014(13) 0.0670(10) -0.0482(10) -0.0023(9) -0.0428(10)
C16 0.0905(12) 0.1014(13) 0.0670(10) -0.0482(10) -0.0023(9) -0.0428(10)
C17 0.172(5) 0.129(4) 0.145(4) -0.071(3) 0.028(3) -0.088(3)
C19 0.094(3) 0.151(4) 0.098(3) -0.039(3) -0.022(2) -0.044(3)

loop_
_atom_type_symbol
_atom_type_description
_atom_type_scat_dispersion_real
_atom_type_scat_dispersion_imag
_atom_type_scat_source
C C 0.0033 0.0016 'International Tables Vol C Tables 4.2.6.8 and 6.1.1.4'
H H 0.0000 0.0000 'International Tables Vol C Tables 4.2.6.8 and 6.1.1.4'
N N 0.0061 0.0033 'International Tables Vol C Tables 4.2.6.8 and 6.1.1.4'
O O 0.0106 0.0060 'International Tables Vol C Tables 4.2.6.8 and 6.1.1.4'

loop_
_geom_angle_atom_site_label_1
_geom_angle_atom_site_label_2
_geom_angle_atom_site_label_3
_geom_angle_site_symmetry_1
_geom_angle_site_symmetry_3
_geom_angle
_geom_angle_publ_flag
C9 O1 C1 . . 119.79(16) ?
C9 N1 C20 . . 125.1(2) ?
C9 N1 H1 . . 117.5 ?
C20 N1 H1 . . 117.5 ?
O3 N2 O2 . 1 120.32(18) ?
O3 N2 O2 . . 120.32(18) ?
O3 N2 C8 . . 118.58(18) ?
O2 N2 C8 1 . 121.10(18) ?
N2 C8 C9 1 . 120.35(19) ?
N2 C8 C7 1 . 117.15(17) ?
C9 C8 C7 . . 122.25(19) ?
C6 C7 C8 . . 109.37(17) ?
C6 C7 C10 . . 110.83(17) ?
C8 C7 C10 . . 111.95(17) ?
C6 C7 H7 . . 108.2 ?
C10 C7 H7 . . 108.2 ?
N1 C9 O1 . . 112.50(18) ?
N1 C9 C8 . . 127.1(2) ?
O1 C9 C8 . . 120.41(18) ?
C1 C6 C5 . . 117.4(2) ?
C1 C6 C7 . . 120.57(18) ?
C5 C6 C7 . . 121.92(19) ?
C15 C10 C11 . . 117.06(19) ?
C15 C10 C7 . . 122.49(18) ?
C11 C10 C7 . . 120.45(18) ?
C14 C15 C10 . . 122.0(2) ?
C14 C15 H15 . . 119.0 ?
C10 C15 H15 . . 119.0 ?
C6 C1 C2 . . 122.6(2) ?
C6 C1 O1 . . 121.69(19) ?
C2 C1 O1 . . 115.70(19) ?
N3 C13 C14 . . 122.1(2) ?
N3 C13 C12 . . 121.4(2) ?
C14 C13 C12 . . 116.5(2) ?
C4 C5 C6 . . 121.2(2) ?
C4 C5 H5 . . 119.4 ?
C6 C5 H5 . . 119.4 ?
C12 C11 C10 . . 121.9(2) ?
C12 C11 H11 . . 119.0 ?
C10 C11 H11 . . 119.0 ?
C15 C14 C13 . . 121.3(2) ?
C15 C14 H14 . . 119.3 ?
C13 C14 H14 . . 119.3 ?
C11 C12 C13 . . 121.2(2) ?
C11 C12 H12 . . 119.4 ?
C13 C12 H12 . . 119.4 ?
N1 C20 H20A . . 109.5 ?
N1 C20 H20B . . 109.5 ?
H20A C20 H20B . . 109.5 ?
N1 C20 H20C . . 109.5 ?
H20A C20 H20C . . 109.5 ?
H20B C20 H20C . . 109.5 ?
C13 N3 C16 . . 120.7(2) ?
C13 N3 C18 . . 120.8(2) ?
C16 N3 C18 . . 118.3(2) ?
C3 C2 C1 . . 118.6(2) ?
C3 C2 H2 . . 120.7 ?
C1 C2 H2 . . 120.7 ?
C2 C3 C4 . . 120.2(2) ?
C2 C3 H3 . . 119.9 ?
C4 C3 H3 . . 119.9 ?
C5 C4 C3 . . 119.9(2) ?
C5 C4 H4 . . 120.0 ?
C3 C4 H4 . . 120.0 ?
C19 C18 N3 . . 114.4(3) ?
C19 C18 H18A . . 108.7 ?
N3 C18 H18A . . 108.7 ?
C19 C18 H18B . . 108.7 ?
N3 C18 H18B . . 108.7 ?
H18A C18 H18B . . 107.6 ?
C17 C16 N3 . . 112.0(3) ?
C17 C16 H16A . . 109.2 ?
N3 C16 H16A . . 109.2 ?
C17 C16 H16B . . 109.2 ?
N3 C16 H16B . . 109.2 ?
H16A C16 H16B . . 107.9 ?
C16 C17 H17A . . 109.5 ?
C16 C17 H17B . . 109.5 ?
H17A C17 H17B . . 109.5 ?
C16 C17 H17C . . 109.5 ?
H17A C17 H17C . . 109.5 ?
H17B C17 H17C . . 109.5 ?
C18 C19 H19A . . 109.5 ?
C18 C19 H19B . . 109.5 ?
H19A C19 H19B . . 109.5 ?
C18 C19 H19C . . 109.5 ?
H19A C19 H19C . . 109.5 ?
H19B C19 H19C . . 109.5 ?

loop_
_geom_bond_atom_site_label_1
_geom_bond_atom_site_label_2
_geom_bond_site_symmetry_2
_geom_bond_distance
_geom_bond_publ_flag
O1 C9 . 1.349(3) ?
O1 C1 . 1.402(2) ?
N1 C9 . 1.312(3) ?
N1 C20 . 1.453(3) ?
N1 H1 . 0.8600 ?
N2 O3 . 1.249(2) ?
N2 O2 1 1.262(2) ?
N2 C8 . 1.377(3) ?
C8 C9 . 1.388(3) ?
C8 C7 . 1.507(3) ?
C7 C6 . 1.510(3) ?
C7 C10 . 1.525(3) ?
C7 H7 . 0.9800 ?
O3 N2 1 1.249(2) ?
O2 N2 1 1.262(2) ?
C6 C1 . 1.377(3) ?
C6 C5 . 1.390(3) ?
C10 C15 . 1.380(3) ?
C10 C11 . 1.385(3) ?
C15 C14 . 1.380(3) ?
C15 H15 . 0.9300 ?
C1 C2 . 1.380(3) ?
C13 N3 . 1.378(3) ?
C13 C14 . 1.393(3) ?
C13 C12 . 1.406(3) ?
C5 C4 . 1.372(4) ?
C5 H5 . 0.9300 ?
C11 C12 . 1.373(3) ?
C11 H11 . 0.9300 ?
C14 H14 . 0.9300 ?
C12 H12 . 0.9300 ?
C20 H20A . 0.9600 ?
C20 H20B . 0.9600 ?
C20 H20C . 0.9600 ?
N3 C16 . 1.465(4) ?
N3 C18 . 1.487(4) ?
C2 C3 . 1.376(3) ?
C2 H2 . 0.9300 ?
C3 C4 . 1.384(4) ?
C3 H3 . 0.9300 ?
C4 H4 . 0.9300 ?
C18 C19 . 1.460(5) ?
C18 H18A . 0.9700 ?
C18 H18B . 0.9700 ?
C16 C17 . 1.455(5) ?
C16 H16A . 0.9700 ?
C16 H16B . 0.9700 ?
C17 H17A . 0.9600 ?
C17 H17B . 0.9600 ?
C17 H17C . 0.9600 ?
C19 H19A . 0.9600 ?
C19 H19B . 0.9600 ?
C19 H19C . 0.9600 ?

loop_
_geom_hbond_atom_site_label_D
_geom_hbond_atom_site_label_H
_geom_hbond_atom_site_label_A
_geom_hbond_site_symmetry_A
_geom_hbond_distance_DH
_geom_hbond_distance_HA
_geom_hbond_distance_DA
_geom_hbond_angle_DHA
N1 H1 O2 1 0.86 1.96 2.596(2) 129
C5 H5 O3 2_766 0.93 2.52 3.325(3) 144

loop_
_geom_torsion_atom_site_label_1
_geom_torsion_atom_site_label_2
_geom_torsion_atom_site_label_3
_geom_torsion_atom_site_label_4
_geom_torsion_site_symmetry_1
_geom_torsion_site_symmetry_2
_geom_torsion_site_symmetry_3
_geom_torsion_site_symmetry_4
_geom_torsion
_geom_torsion_publ_flag
O3 N2 C8 N2 . . . 1 0(17) ?
O2 N2 C8 N2 1 . . 1 0E1(10) ?
O2 N2 C8 N2 . . . 1 0E1(10) ?
N2 N2 C8 C9 1 . . . 0.00(11) ?
O3 N2 C8 C9 . . . . 179.15(19) ?
O2 N2 C8 C9 1 . . . -0.4(3) ?
O2 N2 C8 C9 . . . . -0.4(3) ?
N2 N2 C8 C7 1 . . . 0.00(19) ?
O3 N2 C8 C7 . . . . 4.7(3) ?
O2 N2 C8 C7 1 . . . -174.88(19) ?
O2 N2 C8 C7 . . . . -174.88(19) ?
N2 C8 C7 C6 1 . . . -161.30(17) ?
N2 C8 C7 C6 . . . . -161.30(17) ?
C9 C8 C7 C6 . . . . 24.4(3) ?
N2 C8 C7 C10 1 . . . 75.5(2) ?
N2 C8 C7 C10 . . . . 75.5(2) ?
C9 C8 C7 C10 . . . . -98.9(2) ?
O2 N2 O3 N2 1 . . 1 0E1(4) ?
O2 N2 O3 N2 . . . 1 0E1(4) ?
C8 N2 O3 N2 . . . 1 0E1(10) ?
C20 N1 C9 O1 . . . . 0.6(3) ?
C20 N1 C9 C8 . . . . -178.9(2) ?
C1 O1 C9 N1 . . . . 168.16(18) ?
C1 O1 C9 C8 . . . . -12.3(3) ?
N2 C8 C9 N1 1 . . . -3.7(3) ?
N2 C8 C9 N1 . . . . -3.7(3) ?
C7 C8 C9 N1 . . . . 170.5(2) ?
N2 C8 C9 O1 1 . . . 176.92(18) ?
N2 C8 C9 O1 . . . . 176.92(18) ?
C7 C8 C9 O1 . . . . -8.9(3) ?
N2 N2 O2 O2 1 . . 1 0.0 ?
O3 N2 O2 O2 . . . 1 0.0(2) ?
C8 N2 O2 O2 . . . 1 0.00(11) ?
O3 N2 O2 N2 . . . 1 0(10) ?
O2 N2 O2 N2 1 . . 1 0E1(10) ?
C8 N2 O2 N2 . . . 1 0E1(10) ?
C8 C7 C6 C1 . . . . -21.0(3) ?
C10 C7 C6 C1 . . . . 102.9(2) ?
C8 C7 C6 C5 . . . . 162.23(19) ?
C10 C7 C6 C5 . . . . -73.9(2) ?
C6 C7 C10 C15 . . . . 124.8(2) ?
C8 C7 C10 C15 . . . . -112.8(2) ?
C6 C7 C10 C11 . . . . -55.4(3) ?
C8 C7 C10 C11 . . . . 67.0(3) ?
C11 C10 C15 C14 . . . . -0.4(3) ?
C7 C10 C15 C14 . . . . 179.4(2) ?
C5 C6 C1 C2 . . . . 1.0(3) ?
C7 C6 C1 C2 . . . . -175.9(2) ?
C5 C6 C1 O1 . . . . 179.92(18) ?
C7 C6 C1 O1 . . . . 3.0(3) ?
C9 O1 C1 C6 . . . . 15.4(3) ?
C9 O1 C1 C2 . . . . -165.57(19) ?
C1 C6 C5 C4 . . . . -1.0(3) ?
C7 C6 C5 C4 . . . . 175.8(2) ?
C15 C10 C11 C12 . . . . -0.3(3) ?
C7 C10 C11 C12 . . . . 179.9(2) ?
C10 C15 C14 C13 . . . . 1.0(3) ?
N3 C13 C14 C15 . . . . -179.6(2) ?
C12 C13 C14 C15 . . . . -0.8(3) ?
C10 C11 C12 C13 . . . . 0.4(4) ?
N3 C13 C12 C11 . . . . 179.0(2) ?
C14 C13 C12 C11 . . . . 0.1(4) ?
C14 C13 N3 C16 . . . . -158.1(3) ?
C12 C13 N3 C16 . . . . 23.1(4) ?
C14 C13 N3 C18 . . . . 17.1(4) ?
C12 C13 N3 C18 . . . . -161.7(3) ?
C6 C1 C2 C3 . . . . 0.0(4) ?
O1 C1 C2 C3 . . . . -179.0(2) ?
C1 C2 C3 C4 . . . . -1.0(4) ?
C6 C5 C4 C3 . . . . 0.1(4) ?
C2 C3 C4 C5 . . . . 1.0(4) ?
C13 N3 C18 C19 . . . . -92.4(4) ?
C16 N3 C18 C19 . . . . 82.9(4) ?
C13 N3 C16 C17 . . . . -97.1(4) ?
C18 N3 C16 C17 . . . . 87.6(4) ?
